data_1557079
loop_
_publ_author_name
'Di Sanza, Riccardo'
'Nguyen, Thi Le Nhon'
'Iqbal, Naeem'
'Argent, Stephen P.'
'Lewis, William'
'Lam, Hon Wai'

_publ_section_title
;
 Enantioselective nickel-catalyzed arylative and alkenylative
 intramolecular 1,2-allylations of tethered allene--ketones
;
_journal_issue 9
_journal_name_full 'Chemical Science'
_journal_page_first 2401
_journal_page_last 2406
_journal_paper_doi 10.1039/C9SC05246A
_journal_volume 11
_journal_year 2020
_chemical_absolute_configuration ad
_chemical_formula_moiety 'C25 H23 N O3'
_chemical_formula_sum 'C25 H23 N O3'
_chemical_formula_weight 385.44
_space_group_crystal_system monoclinic
_space_group_IT_number 4
_space_group_name_Hall 'P 2yb'
_space_group_name_H-M_alt 'P 1 21 1'
_atom_sites_solution_hydrogens geom
_atom_sites_solution_primary iterative
_audit_creation_date 2018-04-24
_audit_creation_method
;
Olex2 1.2
(compiled 2018.04.18 svn.r3501 for OlexSys, GUI svn.r5488)
;
_audit_update_record
;
2019-08-07 deposited with the CCDC.	2020-01-21 downloaded from the CCDC.
;
_cell_angle_alpha 90
_cell_angle_beta 100.5460(10)
_cell_angle_gamma 90
_cell_formula_units_Z 2
_cell_length_a 12.77764(17)
_cell_length_b 5.95718(5)
_cell_length_c 12.86001(11)
_cell_measurement_reflns_used 29868
_cell_measurement_temperature 120(2)
_cell_measurement_theta_max 73.9310
_cell_measurement_theta_min 3.4730
_cell_volume 962.352(18)
_computing_cell_refinement 'CrysAlisPro 1.171.38.46 (Rigaku OD, 2015)'
_computing_data_collection 'CrysAlisPro 1.171.38.46 (Rigaku OD, 2015)'
_computing_data_reduction 'CrysAlisPro 1.171.38.46 (Rigaku OD, 2015)'
_computing_molecular_graphics 'Olex2 (Dolomanov et al., 2009)'
_computing_publication_material 'Olex2 (Dolomanov et al., 2009)'
_computing_structure_refinement 'ShelXL (Sheldrick, 2015)'
_computing_structure_solution 'olex2.solve (Bourhis et al., 2015)'
_diffrn_ambient_environment N~2~
_diffrn_ambient_temperature 120(2)
_diffrn_crystal_treatment 'flash frozen in gaseous N2'
_diffrn_detector 'CCD area detector'
_diffrn_detector_area_resol_mean 4.2207
_diffrn_detector_type 'Agilent Diffraction Titan S2 detector'
_diffrn_measured_fraction_theta_full 1.000
_diffrn_measured_fraction_theta_max 0.995
_diffrn_measurement_details
;
List of Runs (angles in degrees, time in seconds):

  # Type    Start    End  Width  t~exp~   \w     \q     \k     \f   Frames
#--------------------------------------------------------------------------
  1  \w    -67.00  27.00   1.00    1.00    --  -42.81  57.00-180.00   94
  2  \w    -50.00  28.00   1.00    1.00    --  -42.81  38.00  90.00   78
  3  \w     12.00 115.00   1.00    1.00    --   42.81  77.00-150.00  103
  4  \w     20.00 113.00   1.00    1.00    --   42.81  38.00 -30.00   93
  5  \w     32.00 121.00   1.00    2.00    --  103.32-125.00   0.00   89
  6  \w     35.00  98.00   1.00    2.00    --  103.32 -45.00-150.00   63
  7  \w     31.00  90.00   1.00    2.00    --  103.32 -30.00  60.00   59
  8  \w     31.00  90.00   1.00    2.00    --  103.32 -30.00  90.00   59
  9  \w     23.00 109.00   1.00    2.00    --  103.32 -95.00 123.00   86
 10  \w     80.00 176.00   1.00    2.00    --  103.32  30.00  30.00   96
 11  \w     67.00 178.00   1.00    2.00    --  103.32  15.00 120.00  111
 12  \w     78.00 173.00   1.00    2.00    --  103.32  61.00 150.00   95
 13  \w     31.00  90.00   1.00    2.00    --  103.32 -30.00-180.00   59
 14  \w     80.00 176.00   1.00    2.00    --  103.32  30.00   0.00   96
 15  \w     31.00  90.00   1.00    2.00    --  103.32 -30.00-150.00   59
 16  \w     22.00 109.00   1.00    2.00    --  103.32 -94.00-150.00   87
 17  \w    -50.00  28.00   1.00    1.00    --  -42.81  38.00   0.00   78
 18  \w    -96.00  -2.00   1.00    1.00    --  -42.81 125.00-150.00   94
 19  \w     12.00 115.00   1.00    1.00    --   42.81  77.00 -30.00  103
 20  \w     19.00 112.00   1.00    1.00    --   42.81  57.00 150.00   93
 21  \w     12.00 115.00   1.00    1.00    --   42.81  77.00  60.00  103
 22  \w     35.00  98.00   1.00    2.00    --  103.32 -45.00 -30.00   63
 23  \w     22.00 109.00   1.00    2.00    --  103.32 -94.00  30.00   87
 24  \w     80.00 176.00   1.00    2.00    --  103.32  30.00-120.00   96
 25  \w     73.00 175.00   1.00    2.00    --  103.32  77.00  30.00  102
 26  \w     73.00 175.00   1.00    2.00    --  103.32  77.00  90.00  102
 27  \w     78.00 173.00   1.00    2.00    --  103.32  61.00-180.00   95
 28  \w     78.00 173.00   1.00    2.00    --  103.32  61.00-120.00   95
 29  \w     78.00 173.00   1.00    2.00    --  103.32  61.00 -60.00   95
 30  \w     73.00 175.00   1.00    2.00    --  103.32  77.00  60.00  102
 31  \w     73.00 175.00   1.00    2.00    --  103.32  77.00 -90.00  102
 32  \w   -113.00 -20.00   1.00    1.00    --  -42.81 -38.00-180.00   93
 33  \w   -112.00 -19.00   1.00    1.00    --  -42.81 -57.00-180.00   93
 34  \w   -117.00 -52.00   1.00    1.00    --  -42.81-157.00-112.00   65
 35  \w     12.00 115.00   1.00    1.00    --   42.81  77.00 -90.00  103
 36  \w     12.00 115.00   1.00    1.00    --   42.81  77.00 120.00  103
 37  \w     73.00 175.00   1.00    2.00    --  103.32  77.00-150.00  102
 38  \w     73.00 175.00   1.00    2.00    --  103.32  77.00-180.00  102
 39  \w     80.00 172.00   1.00    2.00    --  103.32  45.00 150.00   92
 40  \w     78.00 173.00   1.00    2.00    --  103.32  61.00   0.00   95
 41  \w     73.00 175.00   1.00    2.00    --  103.32  77.00-120.00  102
 42  \w     78.00 173.00   1.00    2.00    --  103.32  61.00 -30.00   95
 43  \w     73.00 175.00   1.00    2.00    --  103.32  77.00 150.00  102
 44  \w     78.00 173.00   1.00    2.00    --  103.32  61.00  90.00   95
 45  \w     78.00 173.00   1.00    2.00    --  103.32  61.00  30.00   95
 46  \w     73.00 175.00   1.00    2.00    --  103.32  77.00   0.00  102
 47  \w    -32.00 117.00   1.00    1.00    --   42.81   0.00 -60.00  149
 48  \w    -32.00 117.00   1.00    1.00    --   42.81   0.00 -90.00  149
 49  \w    -32.00 117.00   1.00    1.00    --   42.81   0.00-180.00  149
 50  \w    -32.00 117.00   1.00    1.00    --   42.81   0.00-120.00  149
 51  \w    -32.00 117.00   1.00    1.00    --   42.81   0.00-150.00  149
 52  \w     73.00 175.00   1.00    2.00    --  103.32  77.00 -60.00  102
 53  \w     78.00 173.00   1.00    2.00    --  103.32  61.00 120.00   95
 54  \w     78.00 173.00   1.00    2.00    --  103.32  61.00  60.00   95
 55  \w     78.00 173.00   1.00    2.00    --  103.32  61.00-150.00   95
 56  \w     73.00 175.00   1.00    2.00    --  103.32  77.00 -30.00  102
 57  \w     78.00 173.00   1.00    2.00    --  103.32  61.00 -90.00   95
 58  \w     34.00 129.00   1.00    2.00    --  103.32 -61.00 -30.00   95
 59  \w     80.00 172.00   1.00    2.00    --  103.32  45.00-150.00   92
 60  \w     80.00 172.00   1.00    2.00    --  103.32  45.00 -90.00   92
 61  \w     73.00 175.00   1.00    2.00    --  103.32  77.00 120.00  102
 62  \w    -32.00 117.00   1.00    1.00    --   42.81   0.00  90.00  149
 63  \w    -32.00 117.00   1.00    1.00    --   42.81   0.00  60.00  149
 64  \w    -32.00 117.00   1.00    1.00    --   42.81   0.00 -30.00  149
 65  \w    -32.00 117.00   1.00    1.00    --   42.81   0.00  30.00  149
 66  \w    -32.00 117.00   1.00    1.00    --   42.81   0.00   0.00  149
 67  \w     80.00 172.00   1.00    2.00    --  103.32  45.00-120.00   92
 68  \w     29.00 178.00   1.00    2.00    --  103.32   0.00-180.00  149
 69  \w     80.00 172.00   1.00    2.00    --  103.32  45.00   0.00   92
 70  \w     80.00 172.00   1.00    2.00    --  103.32  45.00 120.00   92
 71  \w     80.00 172.00   1.00    2.00    --  103.32  45.00  90.00   92
 72  \w     80.00 172.00   1.00    2.00    --  103.32  45.00  60.00   92
 73  \w     29.00 178.00   1.00    2.00    --  103.32   0.00-150.00  149
 74  \w     29.00 178.00   1.00    2.00    --  103.32   0.00-120.00  149
 75  \w     29.00 178.00   1.00    2.00    --  103.32   0.00 -90.00  149
 76  \w     80.00 172.00   1.00    2.00    --  103.32  45.00  30.00   92
 77  \w   -117.00  32.00   1.00    1.00    --  -42.81   0.00-180.00  149
 78  \w   -117.00  32.00   1.00    1.00    --  -42.81   0.00-150.00  149
 79  \w   -117.00  32.00   1.00    1.00    --  -42.81   0.00-120.00  149
 80  \w    -32.00 117.00   1.00    1.00    --   42.81   0.00 150.00  149
 81  \w    -32.00 117.00   1.00    1.00    --   42.81   0.00 120.00  149
 82  \w     29.00 178.00   1.00    2.00    --  103.32   0.00 -30.00  149
 83  \w     29.00 178.00   1.00    2.00    --  103.32   0.00 120.00  149
 84  \w     29.00 178.00   1.00    2.00    --  103.32   0.00 -60.00  149
 85  \w     29.00 178.00   1.00    2.00    --  103.32   0.00  90.00  149
 86  \w     29.00 178.00   1.00    2.00    --  103.32   0.00  60.00  149
 87  \w     29.00 178.00   1.00    2.00    --  103.32   0.00  30.00  149
 88  \w     29.00 178.00   1.00    2.00    --  103.32   0.00 150.00  149
 89  \w     29.00 178.00   1.00    2.00    --  103.32   0.00-180.00  149
 90  \w     29.00 178.00   1.00    2.00    --  103.32   0.00-150.00  149
 91  \w     29.00 178.00   1.00    2.00    --  103.32   0.00   0.00  149
 92  \w   -117.00  32.00   1.00    1.00    --  -42.81   0.00  30.00  149
 93  \w   -117.00  32.00   1.00    1.00    --  -42.81   0.00   0.00  149
 94  \w   -117.00  32.00   1.00    1.00    --  -42.81   0.00 -90.00  149
 95  \w   -117.00  32.00   1.00    1.00    --  -42.81   0.00 -30.00  149
 96  \w   -117.00  32.00   1.00    1.00    --  -42.81   0.00 -60.00  149
 97  \w     29.00 178.00   1.00    2.00    --  103.32   0.00 -90.00  149
 98  \w     29.00 178.00   1.00    2.00    --  103.32   0.00  60.00  149
 99  \w     29.00 178.00   1.00    2.00    --  103.32   0.00-120.00  149
100  \w     29.00 178.00   1.00    2.00    --  103.32   0.00  30.00  149
101  \w     29.00 178.00   1.00    2.00    --  103.32   0.00   0.00  149
102  \w     29.00 178.00   1.00    2.00    --  103.32   0.00 -30.00  149
103  \w     29.00 178.00   1.00    2.00    --  103.32   0.00  90.00  149
104  \w     29.00 178.00   1.00    2.00    --  103.32   0.00 120.00  149
105  \w     29.00 178.00   1.00    2.00    --  103.32   0.00 150.00  149
106  \w     29.00 178.00   1.00    2.00    --  103.32   0.00 -60.00  149
107  \w   -117.00  32.00   1.00    1.00    --  -42.81   0.00  90.00  149
108  \w   -117.00  32.00   1.00    1.00    --  -42.81   0.00 150.00  149
109  \w   -117.00  32.00   1.00    1.00    --  -42.81   0.00  60.00  149
110  \w   -117.00  32.00   1.00    1.00    --  -42.81   0.00 120.00  149
111  \w    -25.00  80.00   1.00    1.00    --   42.81 -95.00 123.00  105
112  \w     51.00 166.00   1.00    2.00    --  103.32 157.00 -76.00  115
113  \w     26.00 139.00   1.00    2.00    --  103.32 -15.00 -60.00  113
114  \w     51.00 166.00   1.00    2.00    --  103.32 157.00 -76.00  115
115  \w     26.00 139.00   1.00    2.00    --  103.32 -15.00 -90.00  113
116  \w     26.00 139.00   1.00    2.00    --  103.32 -15.00-120.00  113
117  \w     26.00 139.00   1.00    2.00    --  103.32 -15.00-150.00  113
118  \w     26.00 139.00   1.00    2.00    --  103.32 -15.00 -30.00  113
119  \w     26.00 139.00   1.00    2.00    --  103.32 -15.00   0.00  113
120  \w     26.00 139.00   1.00    2.00    --  103.32 -15.00  30.00  113
121  \w     26.00 139.00   1.00    2.00    --  103.32 -15.00-180.00  113
122  \w    -80.00  25.00   1.00    1.00    --  -42.81  95.00-127.00  105
123  \w    -80.00  25.00   1.00    1.00    --  -42.81  95.00-127.00  105
124  \w    -80.00  25.00   1.00    1.00    --  -42.81  95.00-127.00  105
125  \w    -25.00  80.00   1.00    1.00    --   42.81 -95.00 123.00  105
126  \w    -25.00  80.00   1.00    1.00    --   42.81 -95.00 123.00  105
127  \w     26.00 139.00   1.00    2.00    --  103.32 -15.00  90.00  113
128  \w     67.00 178.00   1.00    2.00    --  103.32  15.00-120.00  111
129  \w     26.00 139.00   1.00    2.00    --  103.32 -15.00  60.00  113
130  \w     67.00 178.00   1.00    2.00    --  103.32  15.00-150.00  111
131  \w     67.00 178.00   1.00    2.00    --  103.32  15.00-180.00  111
132  \w     26.00 139.00   1.00    2.00    --  103.32 -15.00 150.00  113
133  \w     67.00 178.00   1.00    2.00    --  103.32  15.00 -90.00  111
134  \w     67.00 178.00   1.00    2.00    --  103.32  15.00 -60.00  111
135  \w     67.00 178.00   1.00    2.00    --  103.32  15.00 -30.00  111
136  \w     26.00 139.00   1.00    2.00    --  103.32 -15.00 120.00  113
137  \w    -25.00  70.00   1.00    1.00    --   42.81 -95.00 123.00   95
;
_diffrn_measurement_device '\k-geometry diffractometer'
_diffrn_measurement_device_type 'SuperNova, Titan S2'
_diffrn_measurement_method '\w scans'
_diffrn_measurement_specimen_support 'MiTeGen micromount'
_diffrn_orient_matrix_type 'CrysAlisPro convention (1999,Acta A55,543-557)'
_diffrn_orient_matrix_UB_11 0.0438810000
_diffrn_orient_matrix_UB_12 -0.2415039000
_diffrn_orient_matrix_UB_13 0.0097278000
_diffrn_orient_matrix_UB_21 0.0043768000
_diffrn_orient_matrix_UB_22 0.0075667000
_diffrn_orient_matrix_UB_23 0.1204705000
_diffrn_orient_matrix_UB_31 -0.1144110000
_diffrn_orient_matrix_UB_32 -0.0922648000
_diffrn_orient_matrix_UB_33 -0.0155673000
_diffrn_radiation_monochromator mirror
_diffrn_radiation_probe x-ray
_diffrn_radiation_type CuK\a
_diffrn_radiation_wavelength 1.54184
_diffrn_reflns_av_R_equivalents 0.0654
_diffrn_reflns_av_unetI/netI 0.0252
_diffrn_reflns_Laue_measured_fraction_full 1.000
_diffrn_reflns_Laue_measured_fraction_max 0.995
_diffrn_reflns_limit_h_max 15
_diffrn_reflns_limit_h_min -15
_diffrn_reflns_limit_k_max 7
_diffrn_reflns_limit_k_min -7
_diffrn_reflns_limit_l_max 16
_diffrn_reflns_limit_l_min -16
_diffrn_reflns_number 36932
_diffrn_reflns_point_group_measured_fraction_full 1.000
_diffrn_reflns_point_group_measured_fraction_max 0.990
_diffrn_reflns_theta_full 67.684
_diffrn_reflns_theta_max 73.987
_diffrn_reflns_theta_min 3.496
_diffrn_source 'microfocus sealed tube'
_diffrn_source_type 'Agilent Diffraction microfocus tube'
_exptl_absorpt_coefficient_mu 0.696
_exptl_absorpt_correction_T_max 1.000
_exptl_absorpt_correction_T_min 0.479
_exptl_absorpt_correction_type gaussian
_exptl_absorpt_process_details
;
CrysAlisPro 1.171.38.46 (Rigaku Oxford Diffraction, 2015)
Numerical absorption correction based on gaussian integration over
			a multifaceted crystal model
Empirical absorption correction using spherical harmonics,
 implemented in SCALE3 ABSPACK scaling algorithm.
;
_exptl_crystal_colour 'clear colourless'
_exptl_crystal_colour_lustre clear
_exptl_crystal_colour_primary colourless
_exptl_crystal_density_diffrn 1.330
_exptl_crystal_description plank
_exptl_crystal_F_000 408
_exptl_crystal_recrystallization_method 'Re-crystallisation from solvent: petroleum ether, EtOAc'
_exptl_crystal_size_max 0.655
_exptl_crystal_size_mid 0.105
_exptl_crystal_size_min 0.086
_refine_diff_density_max 0.183
_refine_diff_density_min -0.168
_refine_diff_density_rms 0.033
_refine_ls_abs_structure_details
;
 Flack x determined using 1695 quotients [(I+)-(I-)]/[(I+)+(I-)]
 (Parsons, Flack and Wagner, Acta Cryst. B69 (2013) 249-259).
;
_refine_ls_abs_structure_Flack 0.05(8)
_refine_ls_extinction_method none
_refine_ls_goodness_of_fit_ref 1.044
_refine_ls_hydrogen_treatment constr
_refine_ls_matrix_type full
_refine_ls_number_parameters 264
_refine_ls_number_reflns 3873
_refine_ls_number_restraints 1
_refine_ls_restrained_S_all 1.044
_refine_ls_R_factor_all 0.0290
_refine_ls_R_factor_gt 0.0286
_refine_ls_shift/su_max 0.000
_refine_ls_shift/su_mean 0.000
_refine_ls_structure_factor_coef Fsqd
_refine_ls_weighting_details 'w=1/[\s^2^(Fo^2^)+(0.0440P)^2^+0.1425P] where P=(Fo^2^+2Fc^2^)/3'
_refine_ls_weighting_scheme calc
_refine_ls_wR_factor_gt 0.0737
_refine_ls_wR_factor_ref 0.0741
_reflns_Friedel_coverage 0.808
_reflns_Friedel_fraction_full 1.000
_reflns_Friedel_fraction_max 0.984
_reflns_number_gt 3826
_reflns_number_total 3873
_reflns_threshold_expression 'I > 2\s(I)'
_cod_data_source_file c9sc05246a2.cif
_cod_data_source_block tlnnlj
_cod_depositor_comments
;Adding full bibliography for 1557079--1557081.cif.

 Adding full bibliography for 1557079--1557081.cif.
;
_cod_original_cell_volume 962.353(17)
_cod_database_code 1557079
_nottingham_internal_coll_name TLNNLJ
_nottingham_internal_coll_number 17440
_nottingham_internal_coll_client TLNN/HWL
_nottingham_internal_coll_type custom
_nottingham_internal_coll_frame_method '\w scans'
_nottingham_internal_coll_frame_time '1.00, 2.00'
_nottingham_internal_coll_frame_width 1.00
_nottingham_internal_coll_user pczwl
_nottingham_internal_coll_date 15/12/2017
_nottingham_internal_coll_location NOTTS
_nottingham_internal_coll_instrument 'GVA, PL13110002'
_nottingham_internal_process_date 23/01/2018
_nottingham_internal_process_user pczwl
_nottingham_internal_solution_date 21/3/2018
_nottingham_internal_solution_user pczwl
_nottingham_internal_refinement_date 23/3/2018
_nottingham_internal_refinement_user pczwl
_nottingham_internal_validation_date 24/4/2018
_nottingham_internal_validation_user pczwl
_nottingham_internal_archive_date 24/4/2018
_shelx_shelxl_version_number 2018/3
_chemical_oxdiff_formula 'C25 H25 N O3'
_chemical_oxdiff_usercomment 'TLNNLJ #17440 GVA-1357 IN FOMBLIN FILM ON A MICROMOUNT FOR TLNN/HWL'
_shelx_space_group_comment
;
The symmetry employed for this shelxl refinement is uniquely defined
by the following loop, which should always be used as a source of
symmetry information in preference to the above space-group names.
They are only intended as comments.
;
_reflns_odcompleteness_completeness 100.00
_reflns_odcompleteness_iscentric 1
_reflns_odcompleteness_theta 67.13
_olex2_refinement_description
;
1. Fixed Uiso
 At 1.2 times of:
  All C(H) groups, All C(H,H) groups
 At 1.5 times of:
  All C(H,H,H) groups, All O(H) groups
2.a Ternary CH refined with riding coordinates:
 C4(H4)
2.b Secondary CH2 refined with riding coordinates:
 C5(H5A,H5B)
2.c Aromatic/amide H refined with riding coordinates:
 C7(H7), C8(H8), C10(H10), C11(H11), C17(H17), C18(H18), C19(H19), C20(H20),
 C21(H21), C24(H24), C25(H25), C26(H26), C27(H27), C28(H28)
2.d X=CH2 refined with riding coordinates:
 C29(H29A,H29B)
2.e Idealised Me refined as rotating group:
 C13(H13A,H13B,H13C)
2.f Idealised tetrahedral OH refined as rotating group:
 O15(H15)
;
_olex2_date_sample_data_collection 2018-01-23
_olex2_date_sample_submission 2017-12-15
_olex2_exptl_crystal_mounting_method 'in fomblin film on a micromount'
_olex2_submission_original_sample_id NH503
_olex2_submission_special_instructions 'No special instructions were received'
_oxdiff_exptl_absorpt_empirical_details
;
Empirical correction (ABSPACK) includes:
- Absorption correction using spherical harmonics
- Frame scaling
;
_oxdiff_exptl_absorpt_empirical_full_max 4.708
_oxdiff_exptl_absorpt_empirical_full_min 0.654

loop_
_space_group_symop_operation_xyz
'x, y, z'
'-x, y+1/2, -z'

loop_
_atom_site_label
_atom_site_type_symbol
_atom_site_fract_x
_atom_site_fract_y
_atom_site_fract_z
_atom_site_U_iso_or_equiv
_atom_site_adp_type
_atom_site_occupancy
_atom_site_site_symmetry_order
_atom_site_calc_flag
_atom_site_refinement_flags_posn
N1 N 0.41656(11) 0.6645(2) 0.20085(10) 0.0166(3) Uani 1 1 d .
C2 C 0.49295(13) 0.6135(3) 0.14398(12) 0.0164(3) Uani 1 1 d .
C3 C 0.56963(13) 0.4370(3) 0.20528(11) 0.0152(3) Uani 1 1 d .
C4 C 0.54008(13) 0.4465(3) 0.31725(11) 0.0152(3) Uani 1 1 d .
H4 H 0.582312 0.571588 0.356356 0.018 Uiso 1 1 calc R
C5 C 0.42364(13) 0.5218(3) 0.29490(12) 0.0185(3) Uani 1 1 d .
H5A H 0.375147 0.391359 0.280536 0.022 Uiso 1 1 calc R
H5B H 0.405863 0.607588 0.355268 0.022 Uiso 1 1 calc R
C6 C 0.33231(13) 0.8224(3) 0.17324(12) 0.0165(3) Uani 1 1 d .
C7 C 0.33164(13) 0.9748(3) 0.09115(12) 0.0179(3) Uani 1 1 d .
H7 H 0.385235 0.966091 0.048936 0.021 Uiso 1 1 calc R
C8 C 0.25379(13) 1.1395(3) 0.07004(12) 0.0189(3) Uani 1 1 d .
H8 H 0.254425 1.242258 0.013667 0.023 Uiso 1 1 calc R
C9 C 0.17485(13) 1.1544(3) 0.13119(13) 0.0191(3) Uani 1 1 d .
C10 C 0.17319(14) 0.9992(3) 0.21171(13) 0.0214(3) Uani 1 1 d .
H10 H 0.118578 1.006520 0.252764 0.026 Uiso 1 1 calc R
C11 C 0.25097(14) 0.8332(3) 0.23260(12) 0.0203(3) Uani 1 1 d .
H11 H 0.248776 0.727052 0.287288 0.024 Uiso 1 1 calc R
O12 O 0.09564(10) 1.3130(2) 0.11796(10) 0.0249(3) Uani 1 1 d .
C13 C 0.09419(15) 1.4722(3) 0.03481(14) 0.0248(4) Uani 1 1 d .
H13A H 0.090733 1.392768 -0.032479 0.037 Uiso 1 1 calc GR
H13B H 0.159057 1.563386 0.049119 0.037 Uiso 1 1 calc GR
H13C H 0.031786 1.569641 0.030676 0.037 Uiso 1 1 calc GR
O14 O 0.50153(10) 0.6836(2) 0.05664(8) 0.0226(3) Uani 1 1 d .
O15 O 0.54077(9) 0.22158(19) 0.16308(8) 0.0184(2) Uani 1 1 d .
H15 H 0.533313 0.226030 0.096842 0.028 Uiso 1 1 calc GR
C16 C 0.68478(13) 0.4963(3) 0.20339(11) 0.0160(3) Uani 1 1 d .
C17 C 0.72279(14) 0.7122(3) 0.23213(12) 0.0198(3) Uani 1 1 d .
H17 H 0.675169 0.825251 0.246977 0.024 Uiso 1 1 calc R
C18 C 0.83038(15) 0.7612(3) 0.23895(13) 0.0233(4) Uani 1 1 d .
H18 H 0.856290 0.906462 0.260637 0.028 Uiso 1 1 calc R
C19 C 0.89991(14) 0.5996(3) 0.21434(13) 0.0248(4) Uani 1 1 d .
H19 H 0.973230 0.633807 0.218921 0.030 Uiso 1 1 calc R
C20 C 0.86180(15) 0.3872(3) 0.18293(14) 0.0246(4) Uani 1 1 d .
H20 H 0.909014 0.276552 0.164963 0.029 Uiso 1 1 calc R
C21 C 0.75466(14) 0.3358(3) 0.17766(12) 0.0202(3) Uani 1 1 d .
H21 H 0.729183 0.189997 0.156348 0.024 Uiso 1 1 calc R
C22 C 0.56400(13) 0.2365(3) 0.38467(11) 0.0167(3) Uani 1 1 d .
C23 C 0.67610(14) 0.1977(3) 0.44067(11) 0.0181(3) Uani 1 1 d .
C24 C 0.75384(14) 0.3653(3) 0.45299(13) 0.0224(4) Uani 1 1 d .
H24 H 0.735920 0.509881 0.423972 0.027 Uiso 1 1 calc R
C25 C 0.85672(15) 0.3254(4) 0.50666(14) 0.0285(4) Uani 1 1 d .
H25 H 0.908195 0.442134 0.513426 0.034 Uiso 1 1 calc R
C26 C 0.88470(15) 0.1168(4) 0.55036(14) 0.0299(4) Uani 1 1 d .
H26 H 0.955033 0.089575 0.587196 0.036 Uiso 1 1 calc R
C27 C 0.80895(17) -0.0518(3) 0.53974(15) 0.0320(4) Uani 1 1 d .
H27 H 0.827117 -0.194990 0.570303 0.038 Uiso 1 1 calc R
C28 C 0.70682(15) -0.0130(3) 0.48481(13) 0.0252(4) Uani 1 1 d .
H28 H 0.656364 -0.131740 0.476818 0.030 Uiso 1 1 calc R
C29 C 0.48664(15) 0.0935(3) 0.39690(13) 0.0231(4) Uani 1 1 d .
H29A H 0.502458 -0.033950 0.441376 0.028 Uiso 1 1 calc R
H29B H 0.415786 0.119349 0.361110 0.028 Uiso 1 1 calc R

loop_
_atom_site_aniso_label
_atom_site_aniso_U_11
_atom_site_aniso_U_22
_atom_site_aniso_U_33
_atom_site_aniso_U_23
_atom_site_aniso_U_13
_atom_site_aniso_U_12
N1 0.0156(7) 0.0207(7) 0.0140(6) 0.0020(5) 0.0040(5) 0.0026(5)
C2 0.0150(8) 0.0184(7) 0.0157(7) -0.0012(6) 0.0027(6) 0.0014(6)
C3 0.0176(8) 0.0158(7) 0.0127(6) -0.0002(5) 0.0038(6) 0.0004(6)
C4 0.0166(8) 0.0165(7) 0.0130(6) -0.0007(5) 0.0035(5) 0.0003(6)
C5 0.0186(8) 0.0225(8) 0.0154(7) 0.0036(6) 0.0057(6) 0.0030(6)
C6 0.0140(8) 0.0189(7) 0.0160(7) -0.0008(6) 0.0008(6) 0.0001(6)
C7 0.0156(8) 0.0211(8) 0.0175(7) -0.0016(6) 0.0040(6) -0.0005(6)
C8 0.0182(8) 0.0201(8) 0.0180(7) 0.0025(6) 0.0025(6) 0.0006(6)
C9 0.0153(8) 0.0207(8) 0.0206(7) -0.0027(6) 0.0012(6) 0.0023(6)
C10 0.0160(8) 0.0281(9) 0.0217(7) 0.0004(7) 0.0076(6) 0.0018(7)
C11 0.0188(9) 0.0243(8) 0.0185(7) 0.0028(6) 0.0050(6) 0.0006(7)
O12 0.0214(7) 0.0269(6) 0.0275(6) 0.0043(5) 0.0074(5) 0.0085(5)
C13 0.0254(9) 0.0227(8) 0.0258(8) 0.0007(7) 0.0031(7) 0.0064(7)
O14 0.0254(7) 0.0291(7) 0.0144(5) 0.0040(4) 0.0067(4) 0.0078(5)
O15 0.0224(6) 0.0191(5) 0.0142(5) -0.0036(4) 0.0042(4) -0.0026(5)
C16 0.0172(8) 0.0190(7) 0.0119(6) 0.0026(6) 0.0028(5) 0.0008(6)
C17 0.0223(9) 0.0188(8) 0.0187(7) 0.0022(6) 0.0049(6) 0.0000(7)
C18 0.0232(9) 0.0233(8) 0.0226(8) 0.0040(6) 0.0024(7) -0.0064(7)
C19 0.0171(9) 0.0352(10) 0.0220(8) 0.0073(7) 0.0031(6) -0.0011(7)
C20 0.0206(9) 0.0288(9) 0.0250(8) 0.0043(7) 0.0061(7) 0.0057(7)
C21 0.0203(9) 0.0211(8) 0.0199(7) 0.0019(6) 0.0055(6) 0.0028(7)
C22 0.0220(9) 0.0170(7) 0.0115(6) -0.0017(6) 0.0040(6) 0.0013(6)
C23 0.0216(9) 0.0217(8) 0.0118(6) -0.0011(6) 0.0052(6) 0.0032(7)
C24 0.0206(9) 0.0272(9) 0.0193(7) 0.0039(6) 0.0033(6) 0.0016(7)
C25 0.0213(9) 0.0420(11) 0.0219(8) 0.0007(8) 0.0036(7) 0.0002(8)
C26 0.0220(10) 0.0451(11) 0.0212(8) -0.0021(8) 0.0003(7) 0.0137(9)
C27 0.0380(12) 0.0285(9) 0.0266(9) -0.0003(7) -0.0012(8) 0.0143(9)
C28 0.0303(10) 0.0215(8) 0.0230(8) -0.0001(7) 0.0032(7) 0.0051(7)
C29 0.0257(9) 0.0185(8) 0.0242(8) 0.0037(7) 0.0023(7) -0.0014(7)

loop_
_atom_type_symbol
_atom_type_description
_atom_type_scat_dispersion_real
_atom_type_scat_dispersion_imag
_atom_type_scat_source
C C 0.0181 0.0091 'International Tables Vol C Tables 4.2.6.8 and 6.1.1.4'
H H 0.0000 0.0000 'International Tables Vol C Tables 4.2.6.8 and 6.1.1.4'
N N 0.0311 0.0180 'International Tables Vol C Tables 4.2.6.8 and 6.1.1.4'
O O 0.0492 0.0322 'International Tables Vol C Tables 4.2.6.8 and 6.1.1.4'

loop_
_exptl_crystal_face_index_h
_exptl_crystal_face_index_k
_exptl_crystal_face_index_l
_exptl_crystal_face_perp_dist
1 0 0 0.0458
-1 0 0 0.0418
0 0 -1 0.0366
0 0 1 0.0496
0 2 1 0.3117
0 -2 -1 0.3059
-5 -3 -1 0.2395

loop_
_geom_angle_atom_site_label_1
_geom_angle_atom_site_label_2
_geom_angle_atom_site_label_3
_geom_angle
C2 N1 C5 111.87(13)
C2 N1 C6 126.78(13)
C6 N1 C5 121.18(13)
N1 C2 C3 109.14(13)
O14 C2 N1 127.83(16)
O14 C2 C3 122.99(14)
C2 C3 C4 102.02(12)
O15 C3 C2 108.89(12)
O15 C3 C4 107.31(12)
O15 C3 C16 112.97(13)
C16 C3 C2 111.00(13)
C16 C3 C4 114.00(13)
C3 C4 H4 107.0
C5 C4 C3 103.25(12)
C5 C4 H4 107.0
C22 C4 C3 116.13(13)
C22 C4 H4 107.0
C22 C4 C5 115.81(13)
N1 C5 C4 103.65(12)
N1 C5 H5A 111.0
N1 C5 H5B 111.0
C4 C5 H5A 111.0
C4 C5 H5B 111.0
H5A C5 H5B 109.0
C7 C6 N1 121.29(14)
C7 C6 C11 118.81(15)
C11 C6 N1 119.82(14)
C6 C7 H7 119.5
C8 C7 C6 120.95(15)
C8 C7 H7 119.5
C7 C8 H8 119.9
C7 C8 C9 120.17(15)
C9 C8 H8 119.9
C8 C9 C10 119.33(15)
O12 C9 C8 124.67(15)
O12 C9 C10 116.00(15)
C9 C10 H10 119.7
C9 C10 C11 120.52(15)
C11 C10 H10 119.7
C6 C11 H11 119.9
C10 C11 C6 120.16(15)
C10 C11 H11 119.9
C9 O12 C13 117.29(13)
O12 C13 H13A 109.5
O12 C13 H13B 109.5
O12 C13 H13C 109.5
H13A C13 H13B 109.5
H13A C13 H13C 109.5
H13B C13 H13C 109.5
C3 O15 H15 109.5
C17 C16 C3 120.00(15)
C21 C16 C3 120.71(14)
C21 C16 C17 119.23(15)
C16 C17 H17 120.0
C18 C17 C16 119.98(16)
C18 C17 H17 120.0
C17 C18 H18 119.8
C19 C18 C17 120.47(17)
C19 C18 H18 119.8
C18 C19 H19 120.2
C18 C19 C20 119.61(17)
C20 C19 H19 120.2
C19 C20 H20 119.9
C19 C20 C21 120.25(17)
C21 C20 H20 119.9
C16 C21 C20 120.41(17)
C16 C21 H21 119.8
C20 C21 H21 119.8
C23 C22 C4 118.38(14)
C29 C22 C4 121.04(15)
C29 C22 C23 120.54(15)
C24 C23 C22 122.81(15)
C24 C23 C28 116.92(15)
C28 C23 C22 120.26(16)
C23 C24 H24 119.2
C25 C24 C23 121.55(17)
C25 C24 H24 119.2
C24 C25 H25 119.8
C26 C25 C24 120.39(19)
C26 C25 H25 119.8
C25 C26 H26 120.4
C25 C26 C27 119.19(17)
C27 C26 H26 120.4
C26 C27 H27 119.8
C26 C27 C28 120.38(18)
C28 C27 H27 119.8
C23 C28 H28 119.2
C27 C28 C23 121.55(18)
C27 C28 H28 119.2
C22 C29 H29A 120.0
C22 C29 H29B 120.0
H29A C29 H29B 120.0

loop_
_geom_bond_atom_site_label_1
_geom_bond_atom_site_label_2
_geom_bond_distance
N1 C2 1.357(2)
N1 C5 1.4675(19)
N1 C6 1.425(2)
C2 C3 1.550(2)
C2 O14 1.2220(19)
C3 C4 1.555(2)
C3 O15 1.4157(19)
C3 C16 1.518(2)
C4 H4 1.0000
C4 C5 1.530(2)
C4 C22 1.521(2)
C5 H5A 0.9900
C5 H5B 0.9900
C6 C7 1.391(2)
C6 C11 1.399(2)
C7 H7 0.9500
C7 C8 1.388(2)
C8 H8 0.9500
C8 C9 1.391(2)
C9 C10 1.391(2)
C9 O12 1.372(2)
C10 H10 0.9500
C10 C11 1.393(2)
C11 H11 0.9500
O12 C13 1.427(2)
C13 H13A 0.9800
C13 H13B 0.9800
C13 H13C 0.9800
O15 H15 0.8400
C16 C17 1.400(2)
C16 C21 1.389(2)
C17 H17 0.9500
C17 C18 1.392(3)
C18 H18 0.9500
C18 C19 1.386(3)
C19 H19 0.9500
C19 C20 1.389(3)
C20 H20 0.9500
C20 C21 1.392(3)
C21 H21 0.9500
C22 C23 1.499(2)
C22 C29 1.336(2)
C23 C24 1.397(3)
C23 C28 1.404(2)
C24 H24 0.9500
C24 C25 1.389(3)
C25 H25 0.9500
C25 C26 1.384(3)
C26 H26 0.9500
C26 C27 1.384(3)
C27 H27 0.9500
C27 C28 1.385(3)
C28 H28 0.9500
C29 H29A 0.9500
C29 H29B 0.9500

loop_
_geom_hbond_atom_site_label_D
_geom_hbond_atom_site_label_H
_geom_hbond_atom_site_label_A
_geom_hbond_distance_DH
_geom_hbond_distance_HA
_geom_hbond_distance_DA
_geom_hbond_angle_DHA
_geom_hbond_site_symmetry_A
_geom_hbond_publ_flag
C7 H7 O14 0.95 2.24 2.876(2) 124.0 . yes
O15 H15 O14 0.84 1.96 2.7871(15) 168.7 2_645 yes

loop_
_geom_torsion_atom_site_label_1
_geom_torsion_atom_site_label_2
_geom_torsion_atom_site_label_3
_geom_torsion_atom_site_label_4
_geom_torsion
N1 C2 C3 C4 -14.16(17)
N1 C2 C3 O15 99.07(15)
N1 C2 C3 C16 -135.97(14)
N1 C6 C7 C8 -174.92(15)
N1 C6 C11 C10 174.65(15)
C2 N1 C5 C4 24.15(17)
C2 N1 C6 C7 -12.3(2)
C2 N1 C6 C11 170.88(16)
C2 C3 C4 C5 27.52(16)
C2 C3 C4 C22 155.37(13)
C2 C3 C16 C17 50.77(18)
C2 C3 C16 C21 -131.97(14)
C3 C4 C5 N1 -31.40(16)
C3 C4 C22 C23 79.59(17)
C3 C4 C22 C29 -102.69(18)
C3 C16 C17 C18 174.63(14)
C3 C16 C21 C20 -175.70(14)
C4 C3 C16 C17 -63.75(18)
C4 C3 C16 C21 113.52(16)
C4 C22 C23 C24 14.4(2)
C4 C22 C23 C28 -166.43(14)
C5 N1 C2 C3 -6.07(18)
C5 N1 C2 O14 171.39(17)
C5 N1 C6 C7 172.84(15)
C5 N1 C6 C11 -4.0(2)
C5 C4 C22 C23 -159.02(13)
C5 C4 C22 C29 18.7(2)
C6 N1 C2 C3 178.67(14)
C6 N1 C2 O14 -3.9(3)
C6 N1 C5 C4 -160.29(13)
C6 C7 C8 C9 0.0(2)
C7 C6 C11 C10 -2.2(2)
C7 C8 C9 C10 -1.7(2)
C7 C8 C9 O12 178.83(15)
C8 C9 C10 C11 1.4(2)
C8 C9 O12 C13 0.5(2)
C9 C10 C11 C6 0.6(3)
C10 C9 O12 C13 -178.96(15)
C11 C6 C7 C8 1.9(2)
O12 C9 C10 C11 -179.12(15)
O14 C2 C3 C4 168.24(15)
O14 C2 C3 O15 -78.54(19)
O14 C2 C3 C16 46.4(2)
O15 C3 C4 C5 -86.88(14)
O15 C3 C4 C22 40.97(18)
O15 C3 C16 C17 173.40(12)
O15 C3 C16 C21 -9.33(19)
C16 C3 C4 C5 147.23(14)
C16 C3 C4 C22 -84.91(17)
C16 C17 C18 C19 2.0(2)
C17 C16 C21 C20 1.6(2)
C17 C18 C19 C20 -0.2(2)
C18 C19 C20 C21 -0.9(2)
C19 C20 C21 C16 0.2(2)
C21 C16 C17 C18 -2.7(2)
C22 C4 C5 N1 -159.46(13)
C22 C23 C24 C25 179.02(15)
C22 C23 C28 C27 -178.03(16)
C23 C24 C25 C26 -0.5(3)
C24 C23 C28 C27 1.2(2)
C24 C25 C26 C27 0.1(3)
C25 C26 C27 C28 0.9(3)
C26 C27 C28 C23 -1.5(3)
C28 C23 C24 C25 -0.2(2)
C29 C22 C23 C24 -163.30(16)
C29 C22 C23 C28 15.8(2)

loop_
_exptl_oxdiff_crystal_face_indexfrac_h
_exptl_oxdiff_crystal_face_indexfrac_k
_exptl_oxdiff_crystal_face_indexfrac_l
_exptl_oxdiff_crystal_face_x
_exptl_oxdiff_crystal_face_y
_exptl_oxdiff_crystal_face_z
1.0002 0.0000 -0.0003 0.0439 0.0043 -0.1144
-1.0002 -0.0000 0.0003 -0.0439 -0.0043 0.1144
-0.0005 -0.0000 -0.9989 -0.0097 -0.1203 0.0156
0.0005 0.0000 0.9989 0.0097 0.1203 -0.0156
0.0018 1.9987 0.9975 -0.4729 0.1353 -0.2001
-0.0018 -1.9987 -0.9975 0.4729 -0.1353 0.2001
-5.0036 -2.9982 -0.9955 0.4948 -0.1645 0.8646
